data_7715916
loop_
_publ_author_name
'Bubnov, Michael P.'
'Zolotukhin, Alexey A.'
'Fukin, Georgy K.'
'Rumyantcev, Roman V.'
'Bogomyakov, Artem S.'

_publ_section_title
;
 Valence tautomeric interconversion of bis-dioxolene cobalt complex with
 imino-pyridine functionalized by TEMPO moiety in solid solutions with
 isostructural nickel analogue: phase transitions and monocrystal
 destruction.
;
_journal_issue 21
_journal_name_full 'Dalton transactions (Cambridge, England : 2003)'
_journal_page_first 9151
_journal_page_last 9160
_journal_paper_doi 10.1039/d4dt00453a
_journal_volume 53
_journal_year 2024
_chemical_formula_sum 'C43 H62 N3 Ni O5'
_chemical_formula_weight 759.66
_space_group_crystal_system monoclinic
_space_group_IT_number 14
_space_group_name_Hall '-P 2ybc'
_space_group_name_H-M_alt 'P 1 21/c 1'
_atom_sites_solution_hydrogens geom
_atom_sites_solution_primary dual
_atom_sites_solution_secondary difmap
_audit_creation_method SHELXL-2019/3
_audit_update_record
;
2024-02-14 deposited with the CCDC.	2024-04-17 downloaded from the CCDC.
;
_cell_angle_alpha 90
_cell_angle_beta 100.6894(9)
_cell_angle_gamma 90
_cell_formula_units_Z 4
_cell_length_a 10.7157(5)
_cell_length_b 15.5691(8)
_cell_length_c 26.9871(13)
_cell_measurement_reflns_used 9917
_cell_measurement_temperature 240(2)
_cell_measurement_theta_max 26.06
_cell_measurement_theta_min 2.57
_cell_volume 4424.2(4)
_computing_cell_refinement SAINT
_computing_data_collection APEX3
_computing_data_reduction SAINT
_computing_structure_refinement SHELXL-2019/3
_computing_structure_solution SHELXT-2014/4
_diffrn_ambient_temperature 240(2)
_diffrn_measured_fraction_theta_full 0.999
_diffrn_measured_fraction_theta_max 0.996
_diffrn_measurement_device_type 'Bruker D8 Quest (CMOS)'
_diffrn_measurement_method '\w scans'
_diffrn_radiation_type MoK\a
_diffrn_radiation_wavelength 0.71073
_diffrn_reflns_av_R_equivalents 0.1506
_diffrn_reflns_av_unetI/netI 0.0785
_diffrn_reflns_Laue_measured_fraction_full 0.999
_diffrn_reflns_Laue_measured_fraction_max 0.996
_diffrn_reflns_limit_h_max 13
_diffrn_reflns_limit_h_min -13
_diffrn_reflns_limit_k_max 19
_diffrn_reflns_limit_k_min -19
_diffrn_reflns_limit_l_max 33
_diffrn_reflns_limit_l_min -33
_diffrn_reflns_number 43915
_diffrn_reflns_point_group_measured_fraction_full 0.999
_diffrn_reflns_point_group_measured_fraction_max 0.996
_diffrn_reflns_theta_full 25.242
_diffrn_reflns_theta_max 26.142
_diffrn_reflns_theta_min 2.236
_diffrn_source 'microfocus tube'
_exptl_absorpt_coefficient_mu 0.481
_exptl_absorpt_correction_T_max 0.7453
_exptl_absorpt_correction_T_min 0.6548
_exptl_absorpt_correction_type multi-scan
_exptl_absorpt_process_details SADABS-2016/2
_exptl_crystal_colour black
_exptl_crystal_density_diffrn 1.140
_exptl_crystal_description prism
_exptl_crystal_F_000 1636
_exptl_crystal_size_max 0.240
_exptl_crystal_size_mid 0.220
_exptl_crystal_size_min 0.100
_refine_diff_density_max 0.330
_refine_diff_density_min -0.597
_refine_diff_density_rms 0.052
_refine_ls_extinction_method none
_refine_ls_goodness_of_fit_ref 1.043
_refine_ls_hydrogen_treatment constr
_refine_ls_matrix_type full
_refine_ls_number_parameters 485
_refine_ls_number_reflns 8811
_refine_ls_number_restraints 0
_refine_ls_restrained_S_all 1.043
_refine_ls_R_factor_all 0.0624
_refine_ls_R_factor_gt 0.0462
_refine_ls_shift/su_max 0.001
_refine_ls_shift/su_mean 0.000
_refine_ls_structure_factor_coef Fsqd
_refine_ls_weighting_details 'w=1/[\s^2^(Fo^2^)+(0.0337P)^2^+1.2936P] where P=(Fo^2^+2Fc^2^)/3'
_refine_ls_weighting_scheme calc
_refine_ls_wR_factor_gt 0.1154
_refine_ls_wR_factor_ref 0.1246
_reflns_Friedel_coverage 0.000
_reflns_number_gt 7007
_reflns_number_total 8811
_reflns_threshold_expression 'I > 2\s(I)'
_cod_data_source_file d4dt00453a2.cif
_cod_data_source_block nisqnntempo_240
_cod_depositor_comments 'Adding full bibliography for 7715910--7715918.cif.'
_cod_original_sg_symbol_H-M 'P 21/c'
_cod_database_code 7715916
_shelx_shelxl_version_number 2019/3
_shelx_space_group_comment
;
The symmetry employed for this shelxl refinement is uniquely defined
by the following loop, which should always be used as a source of
symmetry information in preference to the above space-group names.
They are only intended as comments.
;
_shelx_estimated_absorpt_t_min 0.893
_shelx_estimated_absorpt_t_max 0.953

loop_
_space_group_symop_operation_xyz
'x, y, z'
'-x, y+1/2, -z+1/2'
'-x, -y, -z'
'x, -y-1/2, z-1/2'

loop_
_atom_site_label
_atom_site_type_symbol
_atom_site_fract_x
_atom_site_fract_y
_atom_site_fract_z
_atom_site_U_iso_or_equiv
_atom_site_adp_type
_atom_site_occupancy
_atom_site_site_symmetry_order
_atom_site_calc_flag
_atom_site_refinement_flags_posn
_atom_site_refinement_flags_adp
_atom_site_refinement_flags_occupancy
_atom_site_disorder_assembly
_atom_site_disorder_group
Ni1 Ni 0.63597(2) 0.33240(2) 0.39974(2) 0.03599(10) Uani 1 1 d . . . . .
O1 O 0.49776(14) 0.26416(9) 0.42320(5) 0.0399(3) Uani 1 1 d . . . . .
O2 O 0.73405(14) 0.28917(9) 0.46628(6) 0.0437(4) Uani 1 1 d . . . . .
O3 O 0.78938(14) 0.38309(9) 0.37858(6) 0.0406(3) Uani 1 1 d . . . . .
O4 O 0.69954(15) 0.22768(9) 0.36588(6) 0.0459(4) Uani 1 1 d . . . . .
O5 O 0.4689(3) 0.16701(18) 0.18071(10) 0.1152(10) Uani 1 1 d . . . . .
N1 N 0.60110(17) 0.45004(11) 0.43045(6) 0.0376(4) Uani 1 1 d . . . . .
N2 N 0.51003(17) 0.38917(11) 0.33912(6) 0.0382(4) Uani 1 1 d . . . . .
N3 N 0.4714(2) 0.22293(17) 0.21550(9) 0.0699(7) Uani 1 1 d . . . . .
C1 C 0.5385(2) 0.22102(12) 0.46327(8) 0.0357(4) Uani 1 1 d . . . . .
C2 C 0.6711(2) 0.23536(12) 0.48727(8) 0.0367(4) Uani 1 1 d . . . . .
C3 C 0.7253(2) 0.19152(13) 0.53294(8) 0.0415(5) Uani 1 1 d . . . . .
C4 C 0.6444(2) 0.13884(15) 0.55211(9) 0.0488(6) Uani 1 1 d . . . . .
H4 H 0.675441 0.110312 0.582608 0.059 Uiso 1 1 calc R U . . .
C5 C 0.5169(2) 0.12456(15) 0.52893(9) 0.0480(6) Uani 1 1 d . . . . .
H5 H 0.468080 0.086893 0.544758 0.058 Uiso 1 1 calc R U . . .
C6 C 0.4609(2) 0.16217(13) 0.48503(8) 0.0393(5) Uani 1 1 d . . . . .
C7 C 0.8642(2) 0.20273(16) 0.55618(9) 0.0507(6) Uani 1 1 d . . . . .
C8 C 0.9466(3) 0.1757(2) 0.51867(12) 0.0751(9) Uani 1 1 d . . . . .
H8A H 0.929468 0.116103 0.509271 0.113 Uiso 1 1 calc R U . . .
H8B H 1.035474 0.182078 0.533980 0.113 Uiso 1 1 calc R U . . .
H8C H 0.927555 0.211568 0.488849 0.113 Uiso 1 1 calc R U . . .
C9 C 0.8897(3) 0.2967(2) 0.57169(13) 0.0804(9) Uani 1 1 d . . . . .
H9A H 0.870608 0.333087 0.542081 0.121 Uiso 1 1 calc R U . . .
H9B H 0.978210 0.303480 0.587298 0.121 Uiso 1 1 calc R U . . .
H9C H 0.836272 0.312947 0.595504 0.121 Uiso 1 1 calc R U . . .
C10 C 0.9028(3) 0.1471(2) 0.60303(11) 0.0747(8) Uani 1 1 d . . . . .
H10A H 0.852584 0.162815 0.628050 0.112 Uiso 1 1 calc R U . . .
H10B H 0.992148 0.155981 0.616784 0.112 Uiso 1 1 calc R U . . .
H10C H 0.888396 0.087116 0.594045 0.112 Uiso 1 1 calc R U . . .
C11 C 0.3247(2) 0.14366(14) 0.45901(9) 0.0453(5) Uani 1 1 d . . . . .
C12 C 0.2604(3) 0.07886(17) 0.48869(11) 0.0615(7) Uani 1 1 d . . . . .
H12A H 0.308278 0.025647 0.492258 0.092 Uiso 1 1 calc R U . . .
H12B H 0.174671 0.067858 0.470822 0.092 Uiso 1 1 calc R U . . .
H12C H 0.257329 0.101993 0.521822 0.092 Uiso 1 1 calc R U . . .
C13 C 0.3257(3) 0.10686(17) 0.40662(10) 0.0595(7) Uani 1 1 d . . . . .
H13A H 0.361563 0.148796 0.386647 0.089 Uiso 1 1 calc R U . . .
H13B H 0.239526 0.093444 0.390232 0.089 Uiso 1 1 calc R U . . .
H13C H 0.376712 0.054988 0.409702 0.089 Uiso 1 1 calc R U . . .
C14 C 0.2446(2) 0.22636(16) 0.45395(12) 0.0589(7) Uani 1 1 d . . . . .
H14A H 0.242801 0.249343 0.487215 0.088 Uiso 1 1 calc R U . . .
H14B H 0.158760 0.213461 0.436965 0.088 Uiso 1 1 calc R U . . .
H14C H 0.281895 0.268372 0.434490 0.088 Uiso 1 1 calc R U . . .
C15 C 0.8593(2) 0.32796(13) 0.36213(8) 0.0385(5) Uani 1 1 d . . . . .
C16 C 0.8090(2) 0.23996(14) 0.35526(8) 0.0403(5) Uani 1 1 d . . . . .
C17 C 0.8833(2) 0.17437(15) 0.33711(9) 0.0497(6) Uani 1 1 d . . . . .
C18 C 0.9940(3) 0.19975(19) 0.32482(11) 0.0630(7) Uani 1 1 d . . . . .
H18 H 1.042404 0.158622 0.311275 0.076 Uiso 1 1 calc R U . . .
C19 C 1.0414(3) 0.28451(19) 0.33108(11) 0.0645(7) Uani 1 1 d . . . . .
H19 H 1.120033 0.296501 0.321904 0.077 Uiso 1 1 calc R U . . .
C20 C 0.9794(2) 0.34938(16) 0.34963(9) 0.0490(6) Uani 1 1 d . . . . .
C21 C 0.8358(3) 0.08180(16) 0.33242(10) 0.0605(7) Uani 1 1 d . . . . .
C22 C 0.8207(4) 0.04891(18) 0.38414(13) 0.0845(10) Uani 1 1 d . . . . .
H22A H 0.901207 0.053620 0.407338 0.127 Uiso 1 1 calc R U . . .
H22B H 0.794213 -0.010743 0.381471 0.127 Uiso 1 1 calc R U . . .
H22C H 0.757146 0.082912 0.396534 0.127 Uiso 1 1 calc R U . . .
C23 C 0.7083(4) 0.0775(2) 0.29569(14) 0.0903(11) Uani 1 1 d . . . . .
H23A H 0.646873 0.113645 0.307991 0.135 Uiso 1 1 calc R U . . .
H23B H 0.678036 0.018668 0.293113 0.135 Uiso 1 1 calc R U . . .
H23C H 0.719305 0.097510 0.262731 0.135 Uiso 1 1 calc R U . . .
C24 C 0.9301(4) 0.0231(2) 0.31252(13) 0.0906(11) Uani 1 1 d . . . . .
H24A H 0.940535 0.042510 0.279380 0.136 Uiso 1 1 calc R U . . .
H24B H 0.898120 -0.035332 0.310234 0.136 Uiso 1 1 calc R U . . .
H24C H 1.011461 0.024910 0.335360 0.136 Uiso 1 1 calc R U . . .
C25 C 1.0309(2) 0.44016(18) 0.35944(12) 0.0633(7) Uani 1 1 d . . . . .
C26 C 0.9418(3) 0.5048(2) 0.32779(14) 0.0800(9) Uani 1 1 d . . . . .
H26A H 0.930731 0.489224 0.292443 0.120 Uiso 1 1 calc R U . . .
H26B H 0.978279 0.561909 0.332585 0.120 Uiso 1 1 calc R U . . .
H26C H 0.860020 0.504223 0.338313 0.120 Uiso 1 1 calc R U . . .
C27 C 1.0433(3) 0.4604(2) 0.41553(13) 0.0798(9) Uani 1 1 d . . . . .
H27A H 0.960110 0.458659 0.424769 0.120 Uiso 1 1 calc R U . . .
H27B H 1.079676 0.517226 0.422303 0.120 Uiso 1 1 calc R U . . .
H27C H 1.098152 0.418230 0.435124 0.120 Uiso 1 1 calc R U . . .
C28 C 1.1635(3) 0.4487(2) 0.34570(18) 0.1045(14) Uani 1 1 d . . . . .
H28A H 1.220816 0.407703 0.365182 0.157 Uiso 1 1 calc R U . . .
H28B H 1.195268 0.506438 0.353243 0.157 Uiso 1 1 calc R U . . .
H28C H 1.157867 0.437209 0.310028 0.157 Uiso 1 1 calc R U . . .
C29 C 0.6534(2) 0.48074(15) 0.47521(9) 0.0476(5) Uani 1 1 d . . . . .
H29 H 0.708677 0.445328 0.497478 0.057 Uiso 1 1 calc R U . . .
C30 C 0.6299(3) 0.56286(16) 0.49040(10) 0.0574(6) Uani 1 1 d . . . . .
H30 H 0.668972 0.583037 0.522354 0.069 Uiso 1 1 calc R U . . .
C31 C 0.5491(3) 0.61426(16) 0.45843(10) 0.0582(7) Uani 1 1 d . . . . .
H31 H 0.530853 0.670138 0.468180 0.070 Uiso 1 1 calc R U . . .
C32 C 0.4949(3) 0.58324(14) 0.41173(9) 0.0506(6) Uani 1 1 d . . . . .
H32 H 0.438741 0.617590 0.389126 0.061 Uiso 1 1 calc R U . . .
C33 C 0.5237(2) 0.50123(13) 0.39845(8) 0.0382(5) Uani 1 1 d . . . . .
C34 C 0.4769(2) 0.46472(14) 0.34897(8) 0.0412(5) Uani 1 1 d . . . . .
H34 H 0.422464 0.496711 0.324427 0.049 Uiso 1 1 calc R U . . .
C35 C 0.4635(2) 0.35339(15) 0.28905(8) 0.0461(5) Uani 1 1 d . . . . .
H35 H 0.396706 0.390779 0.269918 0.055 Uiso 1 1 calc R U . . .
C36 C 0.4114(2) 0.26436(16) 0.29480(9) 0.0491(6) Uani 1 1 d . . . . .
H36A H 0.339346 0.269048 0.312302 0.059 Uiso 1 1 calc R U . . .
H36B H 0.477149 0.230165 0.316128 0.059 Uiso 1 1 calc R U . . .
C37 C 0.3681(3) 0.2167(2) 0.24530(10) 0.0635(7) Uani 1 1 d . . . . .
C38 C 0.5458(3) 0.3022(2) 0.21075(10) 0.0688(8) Uani 1 1 d . . . . .
C39 C 0.5760(3) 0.34721(16) 0.26211(9) 0.0543(6) Uani 1 1 d . . . . .
H39A H 0.644747 0.315994 0.283754 0.065 Uiso 1 1 calc R U . . .
H39B H 0.606762 0.405324 0.257267 0.065 Uiso 1 1 calc R U . . .
C40 C 0.2443(3) 0.2542(3) 0.21505(13) 0.0995(13) Uani 1 1 d . . . . .
H40A H 0.252401 0.316060 0.212648 0.149 Uiso 1 1 calc R U . . .
H40B H 0.174348 0.240709 0.231957 0.149 Uiso 1 1 calc R U . . .
H40C H 0.228022 0.229554 0.181458 0.149 Uiso 1 1 calc R U . . .
C41 C 0.3485(3) 0.1225(2) 0.25601(13) 0.0837(10) Uani 1 1 d . . . . .
H41A H 0.319195 0.092456 0.224523 0.126 Uiso 1 1 calc R U . . .
H41B H 0.285554 0.117154 0.277451 0.126 Uiso 1 1 calc R U . . .
H41C H 0.428109 0.097751 0.272916 0.126 Uiso 1 1 calc R U . . .
C42 C 0.4748(5) 0.3613(3) 0.16992(12) 0.1097(15) Uani 1 1 d . . . . .
H42A H 0.450473 0.329278 0.138782 0.165 Uiso 1 1 calc R U . . .
H42B H 0.529409 0.408704 0.164518 0.165 Uiso 1 1 calc R U . . .
H42C H 0.399246 0.383447 0.180495 0.165 Uiso 1 1 calc R U . . .
C43 C 0.6717(4) 0.2766(2) 0.19639(13) 0.0902(11) Uani 1 1 d . . . . .
H43A H 0.714188 0.234754 0.220392 0.135 Uiso 1 1 calc R U . . .
H43B H 0.725095 0.326985 0.196786 0.135 Uiso 1 1 calc R U . . .
H43C H 0.656078 0.251668 0.162860 0.135 Uiso 1 1 calc R U . . .

loop_
_atom_site_aniso_label
_atom_site_aniso_U_11
_atom_site_aniso_U_22
_atom_site_aniso_U_33
_atom_site_aniso_U_23
_atom_site_aniso_U_13
_atom_site_aniso_U_12
Ni1 0.03908(16) 0.02905(15) 0.04227(16) 0.00107(11) 0.01384(11) -0.00046(10)
O1 0.0398(8) 0.0369(8) 0.0438(8) 0.0062(7) 0.0101(6) -0.0006(6)
O2 0.0414(8) 0.0386(8) 0.0511(9) 0.0071(7) 0.0083(7) -0.0028(6)
O3 0.0421(8) 0.0312(7) 0.0523(9) -0.0004(6) 0.0183(7) -0.0015(6)
O4 0.0455(9) 0.0329(8) 0.0614(10) -0.0037(7) 0.0154(7) -0.0025(6)
O5 0.147(3) 0.119(2) 0.0897(18) -0.0662(16) 0.0487(18) -0.0214(18)
N1 0.0423(10) 0.0336(9) 0.0401(9) 0.0003(8) 0.0161(8) -0.0007(7)
N2 0.0437(10) 0.0383(9) 0.0351(9) 0.0013(8) 0.0141(8) 0.0027(7)
N3 0.0833(17) 0.0757(16) 0.0526(13) -0.0257(12) 0.0179(12) 0.0044(13)
C1 0.0418(11) 0.0273(10) 0.0404(11) -0.0028(9) 0.0141(9) 0.0022(8)
C2 0.0414(11) 0.0281(10) 0.0432(11) -0.0018(9) 0.0151(9) 0.0025(8)
C3 0.0490(13) 0.0327(10) 0.0434(12) -0.0018(9) 0.0100(10) 0.0081(9)
C4 0.0623(16) 0.0427(12) 0.0428(12) 0.0076(10) 0.0128(11) 0.0070(11)
C5 0.0578(15) 0.0391(12) 0.0514(13) 0.0047(10) 0.0218(11) -0.0013(10)
C6 0.0462(12) 0.0297(10) 0.0458(12) -0.0032(9) 0.0189(10) 0.0012(9)
C7 0.0492(14) 0.0483(13) 0.0523(14) 0.0017(11) 0.0032(11) 0.0094(11)
C8 0.0529(17) 0.095(2) 0.078(2) 0.0010(17) 0.0142(15) 0.0173(15)
C9 0.072(2) 0.0607(18) 0.096(2) -0.0082(17) -0.0189(17) -0.0047(15)
C10 0.0685(19) 0.082(2) 0.0668(18) 0.0170(16) -0.0059(14) 0.0161(16)
C11 0.0450(13) 0.0349(11) 0.0591(14) -0.0010(10) 0.0174(11) -0.0050(9)
C12 0.0611(16) 0.0498(14) 0.0794(19) 0.0017(13) 0.0280(14) -0.0127(12)
C13 0.0650(17) 0.0497(14) 0.0639(16) -0.0087(13) 0.0118(13) -0.0160(12)
C14 0.0459(14) 0.0466(14) 0.0863(19) 0.0024(13) 0.0179(13) 0.0002(11)
C15 0.0381(11) 0.0381(11) 0.0398(11) 0.0023(9) 0.0085(9) 0.0034(9)
C16 0.0421(12) 0.0365(11) 0.0425(11) -0.0012(9) 0.0082(9) 0.0053(9)
C17 0.0550(15) 0.0448(13) 0.0476(13) -0.0054(10) 0.0055(11) 0.0150(10)
C18 0.0591(17) 0.0654(17) 0.0674(17) -0.0085(14) 0.0192(14) 0.0224(14)
C19 0.0436(14) 0.0750(19) 0.0798(19) 0.0019(15) 0.0239(13) 0.0088(13)
C20 0.0374(12) 0.0539(14) 0.0568(14) 0.0071(11) 0.0111(10) 0.0015(10)
C21 0.0788(19) 0.0389(13) 0.0602(16) -0.0089(12) 0.0032(13) 0.0172(12)
C22 0.130(3) 0.0419(15) 0.083(2) 0.0022(15) 0.023(2) 0.0075(17)
C23 0.103(3) 0.0466(16) 0.106(3) -0.0193(17) -0.022(2) 0.0013(16)
C24 0.122(3) 0.0551(18) 0.094(2) -0.0186(17) 0.018(2) 0.0321(18)
C25 0.0377(13) 0.0598(16) 0.093(2) 0.0167(15) 0.0138(13) -0.0057(11)
C26 0.0626(19) 0.0658(19) 0.114(3) 0.0390(19) 0.0217(17) -0.0021(14)
C27 0.067(2) 0.0578(17) 0.106(3) -0.0081(17) -0.0088(17) -0.0159(14)
C28 0.0491(19) 0.090(3) 0.180(4) 0.024(3) 0.037(2) -0.0142(17)
C29 0.0542(14) 0.0432(12) 0.0457(13) -0.0040(10) 0.0101(11) 0.0007(10)
C30 0.0726(18) 0.0475(14) 0.0547(15) -0.0147(12) 0.0183(13) -0.0075(12)
C31 0.0803(19) 0.0361(12) 0.0642(16) -0.0125(12) 0.0288(14) -0.0005(12)
C32 0.0683(16) 0.0351(11) 0.0543(14) 0.0046(11) 0.0268(12) 0.0080(11)
C33 0.0470(12) 0.0322(10) 0.0407(11) 0.0030(9) 0.0224(10) -0.0002(9)
C34 0.0469(13) 0.0394(12) 0.0405(11) 0.0068(9) 0.0167(10) 0.0060(9)
C35 0.0552(14) 0.0492(13) 0.0340(11) -0.0019(10) 0.0088(10) 0.0096(10)
C36 0.0482(13) 0.0562(14) 0.0439(12) -0.0114(11) 0.0113(10) -0.0021(11)
C37 0.0569(16) 0.078(2) 0.0534(15) -0.0216(14) 0.0048(12) 0.0017(14)
C38 0.097(2) 0.0716(18) 0.0440(14) -0.0051(13) 0.0300(15) 0.0107(16)
C39 0.0752(18) 0.0501(14) 0.0431(13) -0.0007(11) 0.0250(12) 0.0022(12)
C40 0.076(2) 0.146(4) 0.0655(19) -0.034(2) -0.0149(16) 0.019(2)
C41 0.079(2) 0.079(2) 0.092(2) -0.0372(19) 0.0134(18) -0.0243(17)
C42 0.174(4) 0.115(3) 0.0422(16) 0.0065(19) 0.025(2) 0.039(3)
C43 0.116(3) 0.085(2) 0.088(2) -0.0157(19) 0.064(2) 0.004(2)

loop_
_atom_type_symbol
_atom_type_description
_atom_type_scat_dispersion_real
_atom_type_scat_dispersion_imag
_atom_type_scat_source
C C 0.0033 0.0016 'International Tables Vol C Tables 4.2.6.8 and 6.1.1.4'
H H 0.0000 0.0000 'International Tables Vol C Tables 4.2.6.8 and 6.1.1.4'
N N 0.0061 0.0033 'International Tables Vol C Tables 4.2.6.8 and 6.1.1.4'
O O 0.0106 0.0060 'International Tables Vol C Tables 4.2.6.8 and 6.1.1.4'
Ni Ni 0.3393 1.1124 'International Tables Vol C Tables 4.2.6.8 and 6.1.1.4'

loop_
_geom_angle_atom_site_label_1
_geom_angle_atom_site_label_2
_geom_angle_atom_site_label_3
_geom_angle
_geom_angle_site_symmetry_1
_geom_angle_site_symmetry_3
_geom_angle_publ_flag
O3 Ni1 O1 170.93(6) . . ?
O3 Ni1 O2 93.76(6) . . ?
O1 Ni1 O2 80.61(6) . . ?
O3 Ni1 O4 80.07(6) . . ?
O1 Ni1 O4 92.59(6) . . ?
O2 Ni1 O4 88.29(6) . . ?
O3 Ni1 N1 89.09(6) . . ?
O1 Ni1 N1 98.20(6) . . ?
O2 Ni1 N1 92.39(7) . . ?
O4 Ni1 N1 169.16(6) . . ?
O3 Ni1 N2 93.13(6) . . ?
O1 Ni1 N2 93.59(6) . . ?
O2 Ni1 N2 168.60(6) . . ?
O4 Ni1 N2 101.84(7) . . ?
N1 Ni1 N2 78.65(7) . . ?
C1 O1 Ni1 112.74(13) . . ?
C2 O2 Ni1 112.55(14) . . ?
C15 O3 Ni1 113.69(13) . . ?
C16 O4 Ni1 112.20(13) . . ?
C29 N1 C33 118.64(18) . . ?
C29 N1 Ni1 127.37(16) . . ?
C33 N1 Ni1 113.77(14) . . ?
C34 N2 C35 119.05(19) . . ?
C34 N2 Ni1 112.86(15) . . ?
C35 N2 Ni1 128.06(14) . . ?
O5 N3 C38 116.1(2) . . ?
O5 N3 C37 115.9(2) . . ?
C38 N3 C37 124.4(2) . . ?
O1 C1 C6 123.3(2) . . ?
O1 C1 C2 116.39(17) . . ?
C6 C1 C2 120.31(19) . . ?
O2 C2 C3 122.1(2) . . ?
O2 C2 C1 117.02(19) . . ?
C3 C2 C1 120.83(18) . . ?
C4 C3 C2 115.3(2) . . ?
C4 C3 C7 123.9(2) . . ?
C2 C3 C7 120.8(2) . . ?
C3 C4 C5 123.9(2) . . ?
C3 C4 H4 118.0 . . ?
C5 C4 H4 118.0 . . ?
C6 C5 C4 123.7(2) . . ?
C6 C5 H5 118.2 . . ?
C4 C5 H5 118.2 . . ?
C5 C6 C1 115.9(2) . . ?
C5 C6 C11 123.44(19) . . ?
C1 C6 C11 120.67(19) . . ?
C3 C7 C8 109.9(2) . . ?
C3 C7 C10 111.9(2) . . ?
C8 C7 C10 107.0(2) . . ?
C3 C7 C9 109.6(2) . . ?
C8 C7 C9 110.5(3) . . ?
C10 C7 C9 108.0(2) . . ?
C7 C8 H8A 109.5 . . ?
C7 C8 H8B 109.5 . . ?
H8A C8 H8B 109.5 . . ?
C7 C8 H8C 109.5 . . ?
H8A C8 H8C 109.5 . . ?
H8B C8 H8C 109.5 . . ?
C7 C9 H9A 109.5 . . ?
C7 C9 H9B 109.5 . . ?
H9A C9 H9B 109.5 . . ?
C7 C9 H9C 109.5 . . ?
H9A C9 H9C 109.5 . . ?
H9B C9 H9C 109.5 . . ?
C7 C10 H10A 109.5 . . ?
C7 C10 H10B 109.5 . . ?
H10A C10 H10B 109.5 . . ?
C7 C10 H10C 109.5 . . ?
H10A C10 H10C 109.5 . . ?
H10B C10 H10C 109.5 . . ?
C6 C11 C13 109.09(18) . . ?
C6 C11 C12 111.7(2) . . ?
C13 C11 C12 108.6(2) . . ?
C6 C11 C14 110.66(19) . . ?
C13 C11 C14 109.3(2) . . ?
C12 C11 C14 107.44(19) . . ?
C11 C12 H12A 109.5 . . ?
C11 C12 H12B 109.5 . . ?
H12A C12 H12B 109.5 . . ?
C11 C12 H12C 109.5 . . ?
H12A C12 H12C 109.5 . . ?
H12B C12 H12C 109.5 . . ?
C11 C13 H13A 109.5 . . ?
C11 C13 H13B 109.5 . . ?
H13A C13 H13B 109.5 . . ?
C11 C13 H13C 109.5 . . ?
H13A C13 H13C 109.5 . . ?
H13B C13 H13C 109.5 . . ?
C11 C14 H14A 109.5 . . ?
C11 C14 H14B 109.5 . . ?
H14A C14 H14B 109.5 . . ?
C11 C14 H14C 109.5 . . ?
H14A C14 H14C 109.5 . . ?
H14B C14 H14C 109.5 . . ?
O3 C15 C20 122.6(2) . . ?
O3 C15 C16 116.55(18) . . ?
C20 C15 C16 120.80(19) . . ?
O4 C16 C17 124.2(2) . . ?
O4 C16 C15 116.27(18) . . ?
C17 C16 C15 119.5(2) . . ?
C18 C17 C16 116.4(2) . . ?
C18 C17 C21 123.5(2) . . ?
C16 C17 C21 120.2(2) . . ?
C17 C18 C19 123.9(2) . . ?
C17 C18 H18 118.1 . . ?
C19 C18 H18 118.1 . . ?
C20 C19 C18 123.4(2) . . ?
C20 C19 H19 118.3 . . ?
C18 C19 H19 118.3 . . ?
C19 C20 C15 116.0(2) . . ?
C19 C20 C25 124.8(2) . . ?
C15 C20 C25 119.2(2) . . ?
C22 C21 C17 109.4(2) . . ?
C22 C21 C24 108.0(2) . . ?
C17 C21 C24 111.2(3) . . ?
C22 C21 C23 110.1(3) . . ?
C17 C21 C23 109.8(2) . . ?
C24 C21 C23 108.3(3) . . ?
C21 C22 H22A 109.5 . . ?
C21 C22 H22B 109.5 . . ?
H22A C22 H22B 109.5 . . ?
C21 C22 H22C 109.5 . . ?
H22A C22 H22C 109.5 . . ?
H22B C22 H22C 109.5 . . ?
C21 C23 H23A 109.5 . . ?
C21 C23 H23B 109.5 . . ?
H23A C23 H23B 109.5 . . ?
C21 C23 H23C 109.5 . . ?
H23A C23 H23C 109.5 . . ?
H23B C23 H23C 109.5 . . ?
C21 C24 H24A 109.5 . . ?
C21 C24 H24B 109.5 . . ?
H24A C24 H24B 109.5 . . ?
C21 C24 H24C 109.5 . . ?
H24A C24 H24C 109.5 . . ?
H24B C24 H24C 109.5 . . ?
C20 C25 C27 109.1(2) . . ?
C20 C25 C26 110.2(2) . . ?
C27 C25 C26 110.3(3) . . ?
C20 C25 C28 111.0(3) . . ?
C27 C25 C28 107.8(3) . . ?
C26 C25 C28 108.4(2) . . ?
C25 C26 H26A 109.5 . . ?
C25 C26 H26B 109.5 . . ?
H26A C26 H26B 109.5 . . ?
C25 C26 H26C 109.5 . . ?
H26A C26 H26C 109.5 . . ?
H26B C26 H26C 109.5 . . ?
C25 C27 H27A 109.5 . . ?
C25 C27 H27B 109.5 . . ?
H27A C27 H27B 109.5 . . ?
C25 C27 H27C 109.5 . . ?
H27A C27 H27C 109.5 . . ?
H27B C27 H27C 109.5 . . ?
C25 C28 H28A 109.5 . . ?
C25 C28 H28B 109.5 . . ?
H28A C28 H28B 109.5 . . ?
C25 C28 H28C 109.5 . . ?
H28A C28 H28C 109.5 . . ?
H28B C28 H28C 109.5 . . ?
N1 C29 C30 122.4(2) . . ?
N1 C29 H29 118.8 . . ?
C30 C29 H29 118.8 . . ?
C31 C30 C29 119.1(2) . . ?
C31 C30 H30 120.5 . . ?
C29 C30 H30 120.5 . . ?
C30 C31 C32 119.0(2) . . ?
C30 C31 H31 120.5 . . ?
C32 C31 H31 120.5 . . ?
C31 C32 C33 119.2(2) . . ?
C31 C32 H32 120.4 . . ?
C33 C32 H32 120.4 . . ?
N1 C33 C32 121.7(2) . . ?
N1 C33 C34 115.20(18) . . ?
C32 C33 C34 123.1(2) . . ?
N2 C34 C33 119.5(2) . . ?
N2 C34 H34 120.3 . . ?
C33 C34 H34 120.3 . . ?
N2 C35 C36 108.89(18) . . ?
N2 C35 C39 107.5(2) . . ?
C36 C35 C39 109.32(19) . . ?
N2 C35 H35 110.4 . . ?
C36 C35 H35 110.4 . . ?
C39 C35 H35 110.4 . . ?
C35 C36 C37 114.5(2) . . ?
C35 C36 H36A 108.6 . . ?
C37 C36 H36A 108.6 . . ?
C35 C36 H36B 108.6 . . ?
C37 C36 H36B 108.6 . . ?
H36A C36 H36B 107.6 . . ?
N3 C37 C41 108.0(2) . . ?
N3 C37 C36 107.8(2) . . ?
C41 C37 C36 109.5(2) . . ?
N3 C37 C40 110.1(3) . . ?
C41 C37 C40 109.4(3) . . ?
C36 C37 C40 111.9(2) . . ?
N3 C38 C43 108.6(3) . . ?
N3 C38 C42 111.0(3) . . ?
C43 C38 C42 108.7(3) . . ?
N3 C38 C39 109.1(2) . . ?
C43 C38 C39 107.5(3) . . ?
C42 C38 C39 111.7(3) . . ?
C35 C39 C38 114.0(2) . . ?
C35 C39 H39A 108.7 . . ?
C38 C39 H39A 108.7 . . ?
C35 C39 H39B 108.7 . . ?
C38 C39 H39B 108.7 . . ?
H39A C39 H39B 107.6 . . ?
C37 C40 H40A 109.5 . . ?
C37 C40 H40B 109.5 . . ?
H40A C40 H40B 109.5 . . ?
C37 C40 H40C 109.5 . . ?
H40A C40 H40C 109.5 . . ?
H40B C40 H40C 109.5 . . ?
C37 C41 H41A 109.5 . . ?
C37 C41 H41B 109.5 . . ?
H41A C41 H41B 109.5 . . ?
C37 C41 H41C 109.5 . . ?
H41A C41 H41C 109.5 . . ?
H41B C41 H41C 109.5 . . ?
C38 C42 H42A 109.5 . . ?
C38 C42 H42B 109.5 . . ?
H42A C42 H42B 109.5 . . ?
C38 C42 H42C 109.5 . . ?
H42A C42 H42C 109.5 . . ?
H42B C42 H42C 109.5 . . ?
C38 C43 H43A 109.5 . . ?
C38 C43 H43B 109.5 . . ?
H43A C43 H43B 109.5 . . ?
C38 C43 H43C 109.5 . . ?
H43A C43 H43C 109.5 . . ?
H43B C43 H43C 109.5 . . ?

loop_
_geom_bond_atom_site_label_1
_geom_bond_atom_site_label_2
_geom_bond_distance
_geom_bond_site_symmetry_2
_geom_bond_publ_flag
Ni1 O3 2.0000(14) . ?
Ni1 O1 2.0176(14) . ?
Ni1 O2 2.0204(16) . ?
Ni1 O4 2.0465(15) . ?
Ni1 N1 2.0727(17) . ?
Ni1 N2 2.1119(18) . ?
O1 C1 1.279(2) . ?
O2 C2 1.273(2) . ?
O3 C15 1.272(2) . ?
O4 C16 1.273(3) . ?
O5 N3 1.277(3) . ?
N1 C29 1.323(3) . ?
N1 C33 1.343(3) . ?
N2 C34 1.271(3) . ?
N2 C35 1.461(3) . ?
N3 C38 1.487(4) . ?
N3 C37 1.487(4) . ?
C1 C6 1.434(3) . ?
C1 C2 1.465(3) . ?
C2 C3 1.434(3) . ?
C3 C4 1.363(3) . ?
C3 C7 1.514(3) . ?
C4 C5 1.410(4) . ?
C4 H4 0.9400 . ?
C5 C6 1.358(3) . ?
C5 H5 0.9400 . ?
C6 C11 1.525(3) . ?
C7 C8 1.521(4) . ?
C7 C10 1.525(4) . ?
C7 C9 1.532(4) . ?
C8 H8A 0.9700 . ?
C8 H8B 0.9700 . ?
C8 H8C 0.9700 . ?
C9 H9A 0.9700 . ?
C9 H9B 0.9700 . ?
C9 H9C 0.9700 . ?
C10 H10A 0.9700 . ?
C10 H10B 0.9700 . ?
C10 H10C 0.9700 . ?
C11 C13 1.527(3) . ?
C11 C12 1.530(3) . ?
C11 C14 1.539(3) . ?
C12 H12A 0.9700 . ?
C12 H12B 0.9700 . ?
C12 H12C 0.9700 . ?
C13 H13A 0.9700 . ?
C13 H13B 0.9700 . ?
C13 H13C 0.9700 . ?
C14 H14A 0.9700 . ?
C14 H14B 0.9700 . ?
C14 H14C 0.9700 . ?
C15 C20 1.430(3) . ?
C15 C16 1.471(3) . ?
C16 C17 1.436(3) . ?
C17 C18 1.348(4) . ?
C17 C21 1.526(4) . ?
C18 C19 1.413(4) . ?
C18 H18 0.9400 . ?
C19 C20 1.354(4) . ?
C19 H19 0.9400 . ?
C20 C25 1.522(4) . ?
C21 C22 1.523(4) . ?
C21 C24 1.532(4) . ?
C21 C23 1.534(4) . ?
C22 H22A 0.9700 . ?
C22 H22B 0.9700 . ?
C22 H22C 0.9700 . ?
C23 H23A 0.9700 . ?
C23 H23B 0.9700 . ?
C23 H23C 0.9700 . ?
C24 H24A 0.9700 . ?
C24 H24B 0.9700 . ?
C24 H24C 0.9700 . ?
C25 C27 1.528(4) . ?
C25 C26 1.533(4) . ?
C25 C28 1.539(4) . ?
C26 H26A 0.9700 . ?
C26 H26B 0.9700 . ?
C26 H26C 0.9700 . ?
C27 H27A 0.9700 . ?
C27 H27B 0.9700 . ?
C27 H27C 0.9700 . ?
C28 H28A 0.9700 . ?
C28 H28B 0.9700 . ?
C28 H28C 0.9700 . ?
C29 C30 1.380(3) . ?
C29 H29 0.9400 . ?
C30 C31 1.363(4) . ?
C30 H30 0.9400 . ?
C31 C32 1.374(4) . ?
C31 H31 0.9400 . ?
C32 C33 1.377(3) . ?
C32 H32 0.9400 . ?
C33 C34 1.452(3) . ?
C34 H34 0.9400 . ?
C35 C36 1.513(3) . ?
C35 C39 1.522(3) . ?
C35 H35 0.9900 . ?
C36 C37 1.523(3) . ?
C36 H36A 0.9800 . ?
C36 H36B 0.9800 . ?
C37 C41 1.516(5) . ?
C37 C40 1.538(4) . ?
C38 C43 1.525(4) . ?
C38 C42 1.526(5) . ?
C38 C39 1.534(4) . ?
C39 H39A 0.9800 . ?
C39 H39B 0.9800 . ?
C40 H40A 0.9700 . ?
C40 H40B 0.9700 . ?
C40 H40C 0.9700 . ?
C41 H41A 0.9700 . ?
C41 H41B 0.9700 . ?
C41 H41C 0.9700 . ?
C42 H42A 0.9700 . ?
C42 H42B 0.9700 . ?
C42 H42C 0.9700 . ?
C43 H43A 0.9700 . ?
C43 H43B 0.9700 . ?
C43 H43C 0.9700 . ?
